data_7049034
loop_
_publ_author_name
'Sapianik, Aleksandr A.'
'Kiskin, Mikhail A.'
'Kovalenko, Konstantin A.'
'Samsonenko, Denis G.'
'Dybtsev, Danil N.'
'Audebrand, Nathalie'
'Sun, Yaguang'
'Fedin, Vladimir P.'

_publ_section_title
;
 Rational synthesis and dimensionality tuning of MOFs from preorganized
 heterometallic molecular complexes.
;
_journal_issue 11
_journal_name_full 'Dalton transactions (Cambridge, England : 2003)'
_journal_page_first 3676
_journal_page_last 3686
_journal_paper_doi 10.1039/c8dt05136d
_journal_volume 48
_journal_year 2019
_chemical_absolute_configuration ad
_chemical_formula_sum 'C25 H39 Co Li N4 O10'
_chemical_formula_weight 621.47
_space_group_crystal_system tetragonal
_space_group_IT_number 96
_space_group_name_Hall 'P 4nw 2abw'
_space_group_name_H-M_alt 'P 43 21 2'
_symmetry_space_group_name_Hall 'P 4nw 2abw'
_symmetry_space_group_name_H-M 'P 43 21 2'
_atom_sites_solution_hydrogens geom
_atom_sites_solution_primary direct
_atom_sites_solution_secondary difmap
_audit_creation_method SHELXL-2014/7
_audit_update_record
;
2018-12-05 deposited with the CCDC.    2019-02-15 downloaded from the CCDC.
;
_cell_angle_alpha 90
_cell_angle_beta 90
_cell_angle_gamma 90
_cell_formula_units_Z 4
_cell_length_a 13.1202(2)
_cell_length_b 13.1202(2)
_cell_length_c 17.6987(4)
_cell_measurement_reflns_used 4187
_cell_measurement_temperature 130(2)
_cell_measurement_theta_max 28.20
_cell_measurement_theta_min 3.46
_cell_volume 3046.65(10)
_computing_cell_refinement 'CrysAlisPro 1.171.38.41 (Rigaku OD, 2015)'
_computing_data_collection 'CrysAlisPro 1.171.38.41 (Rigaku OD, 2015)'
_computing_data_reduction 'CrysAlisPro 1.171.38.41 (Rigaku OD, 2015)'
_computing_molecular_graphics 'ShelXle (H\"ubschle, 2011)'
_computing_publication_material 'CIFTAB-2014 (Sheldrick, 2014)'
_computing_structure_refinement 'SHELXL-2014 (Sheldrick, 2014)'
_computing_structure_solution 'SHELXS-2014 (Sheldrick, 2014)'
_diffrn_ambient_temperature 130(2)
_diffrn_detector 'CCD plate'
_diffrn_detector_area_resol_mean 10.6168
_diffrn_detector_type AtlasS2
_diffrn_measured_fraction_theta_full 0.996
_diffrn_measured_fraction_theta_max 0.996
_diffrn_measurement_device 'four-circle diffractometer'
_diffrn_measurement_device_type 'New Xcalibur, AtlasS2'
_diffrn_measurement_method '\w scans'
_diffrn_radiation_monochromator graphite
_diffrn_radiation_probe x-ray
_diffrn_radiation_source 'fine-focus sealed tube'
_diffrn_radiation_type MoK\a
_diffrn_radiation_wavelength 0.71073
_diffrn_reflns_av_R_equivalents 0.0198
_diffrn_reflns_av_unetI/netI 0.0292
_diffrn_reflns_Laue_measured_fraction_full 0.996
_diffrn_reflns_Laue_measured_fraction_max 0.996
_diffrn_reflns_limit_h_max 12
_diffrn_reflns_limit_h_min -14
_diffrn_reflns_limit_k_max 11
_diffrn_reflns_limit_k_min -16
_diffrn_reflns_limit_l_max 13
_diffrn_reflns_limit_l_min -22
_diffrn_reflns_number 8033
_diffrn_reflns_point_group_measured_fraction_full 0.998
_diffrn_reflns_point_group_measured_fraction_max 0.991
_diffrn_reflns_theta_full 25.500
_diffrn_reflns_theta_max 26.370
_diffrn_reflns_theta_min 3.312
_diffrn_source 'sealed X-ray tube'
_exptl_absorpt_coefficient_mu 0.621
_exptl_absorpt_correction_T_max 1.00000
_exptl_absorpt_correction_T_min 0.99128
_exptl_absorpt_correction_type multi-scan
_exptl_absorpt_process_details
;
CrysAlisPro 1.171.38.41 (Rigaku Oxford Diffraction, 2015)
Empirical absorption correction using spherical harmonics,
implemented in SCALE3 ABSPACK scaling algorithm.
;
_exptl_crystal_colour blue
_exptl_crystal_density_diffrn 1.355
_exptl_crystal_description block
_exptl_crystal_F_000 1308
_exptl_crystal_size_max 0.20
_exptl_crystal_size_mid 0.20
_exptl_crystal_size_min 0.18
_refine_diff_density_max 0.375
_refine_diff_density_min -0.156
_refine_diff_density_rms 0.041
_refine_ls_abs_structure_details
;
 Flack x determined using 1092 quotients [(I+)-(I-)]/[(I+)+(I-)]
 (Parsons, Flack and Wagner, Acta Cryst. B69 (2013) 249-259).
;
_refine_ls_abs_structure_Flack 0.024(8)
_refine_ls_extinction_method none
_refine_ls_goodness_of_fit_ref 1.092
_refine_ls_hydrogen_treatment constr
_refine_ls_matrix_type full
_refine_ls_number_parameters 193
_refine_ls_number_reflns 3093
_refine_ls_number_restraints 0
_refine_ls_restrained_S_all 1.092
_refine_ls_R_factor_all 0.0398
_refine_ls_R_factor_gt 0.0359
_refine_ls_shift/su_max 0.001
_refine_ls_shift/su_mean 0.000
_refine_ls_structure_factor_coef Fsqd
_refine_ls_weighting_details 'w=1/[\s^2^(Fo^2^)+(0.0373P)^2^+1.0179P] where P=(Fo^2^+2Fc^2^)/3'
_refine_ls_weighting_scheme calc
_refine_ls_wR_factor_gt 0.0824
_refine_ls_wR_factor_ref 0.0842
_reflns_Friedel_coverage 0.683
_reflns_Friedel_fraction_full 1.000
_reflns_Friedel_fraction_max 0.983
_reflns_number_gt 2907
_reflns_number_total 3093
_reflns_threshold_expression >2\s(I)
_cod_data_source_file c8dt05136d2.cif
_cod_data_source_block EDMA
_cod_depositor_comments 'Adding full bibliography for 7049032--7049036.cif.'
_cod_original_cell_volume 3046.65(12)
_cod_database_code 7049034
_shelx_shelxl_version_number 2014/7
_shelx_space_group_comment
;
The symmetry employed for this shelxl refinement is uniquely defined
by the following loop, which should always be used as a source of
symmetry information in preference to the above space-group names.
They are only intended as comments.
;
_shelx_estimated_absorpt_t_min 0.886
_shelx_estimated_absorpt_t_max 0.896

loop_
_space_group_symop_operation_xyz
'x, y, z'
'-x, -y, z+1/2'
'-y+1/2, x+1/2, z+3/4'
'y+1/2, -x+1/2, z+1/4'
'-x+1/2, y+1/2, -z+3/4'
'x+1/2, -y+1/2, -z+1/4'
'y, x, -z'
'-y, -x, -z+1/2'

loop_
_atom_site_label
_atom_site_type_symbol
_atom_site_fract_x
_atom_site_fract_y
_atom_site_fract_z
_atom_site_U_iso_or_equiv
_atom_site_adp_type
_atom_site_occupancy
_atom_site_site_symmetry_order
_atom_site_calc_flag
_atom_site_refinement_flags_posn
_atom_site_refinement_flags_adp
_atom_site_refinement_flags_occupancy
Co1 Co 0.52388(5) 0.31937(5) 0.28951(4) 0.01664(16) Uani 0.5 1 d . . P
Li1 Li 0.52388(5) 0.31937(5) 0.28951(4) 0.01664(16) Uani 0.5 1 d . . P
O11 O 0.4930(2) 0.36193(18) 0.18849(11) 0.0520(8) Uani 1 1 d . . .
O12 O 0.58185(16) 0.48361(16) 0.13069(13) 0.0365(6) Uani 1 1 d . . .
C11 C 0.5126(2) 0.4176(2) 0.13309(16) 0.0259(6) Uani 1 1 d . . .
C12 C 0.4480(2) 0.4029(2) 0.06372(14) 0.0210(6) Uani 1 1 d . . .
C13 C 0.4628(2) 0.4628(2) 0.0000 0.0188(8) Uani 1 2 d S T P
H13 H 0.5140 0.5140 0.0000 0.023 Uiso 1 2 calc R U P
C14 C 0.3743(2) 0.3272(2) 0.06292(14) 0.0231(6) Uani 1 1 d . . .
H14 H 0.3656 0.2847 0.1059 0.028 Uiso 1 1 calc R U .
C15 C 0.3131(2) 0.3131(2) 0.0000 0.0233(8) Uani 1 2 d S T P
C16 C 0.2321(2) 0.2321(2) 0.0000 0.0337(11) Uani 1 2 d S T P
O13 O 0.2473(2) 0.15637(18) 0.04214(13) 0.0483(7) Uani 1 1 d . . .
O1 O 0.42122(15) 0.21201(15) 0.30185(11) 0.0289(5) Uani 1 1 d . . .
C11D C 0.3422(2) 0.2007(2) 0.33960(16) 0.0257(6) Uani 1 1 d . . .
C12D C 0.3235(2) 0.2603(3) 0.40986(18) 0.0363(7) Uani 1 1 d . . .
H12A H 0.2554 0.2909 0.4078 0.054 Uiso 1 1 calc R U .
H12B H 0.3748 0.3143 0.4143 0.054 Uiso 1 1 calc R U .
H12C H 0.3280 0.2150 0.4537 0.054 Uiso 1 1 calc R U .
N1 N 0.2717(2) 0.1333(2) 0.31819(16) 0.0347(6) Uani 1 1 d . . .
C13D C 0.1786(3) 0.1128(3) 0.3607(3) 0.0577(11) Uani 1 1 d . . .
H13A H 0.1658 0.0393 0.3616 0.087 Uiso 1 1 calc R U .
H13B H 0.1211 0.1476 0.3364 0.087 Uiso 1 1 calc R U .
H13C H 0.1863 0.1380 0.4125 0.087 Uiso 1 1 calc R U .
C14D C 0.2864(3) 0.0748(3) 0.2490(2) 0.0525(10) Uani 1 1 d . . .
H14A H 0.2204 0.0645 0.2242 0.079 Uiso 1 1 calc R U .
H14B H 0.3164 0.0084 0.2614 0.079 Uiso 1 1 calc R U .
H14C H 0.3321 0.1120 0.2150 0.079 Uiso 1 1 calc R U .
O2 O 0.4157(2) 0.8537(3) 0.3344(2) 0.0761(10) Uani 1 1 d . . .
C21D C 0.5018(3) 0.8887(3) 0.3433(2) 0.0512(10) Uani 1 1 d . . .
C22D C 0.5222(4) 0.9804(4) 0.3923(3) 0.0712(13) Uani 1 1 d . . .
H22A H 0.5498 1.0356 0.3612 0.107 Uiso 1 1 calc R U .
H22B H 0.5716 0.9623 0.4316 0.107 Uiso 1 1 calc R U .
H22C H 0.4585 1.0027 0.4159 0.107 Uiso 1 1 calc R U .
N2 N 0.5817(2) 0.8481(3) 0.30997(17) 0.0489(8) Uani 1 1 d . . .
C23D C 0.6843(3) 0.8852(4) 0.3106(3) 0.0729(14) Uani 1 1 d . . .
H23A H 0.7315 0.8277 0.3157 0.109 Uiso 1 1 calc R U .
H23B H 0.6934 0.9319 0.3533 0.109 Uiso 1 1 calc R U .
H23C H 0.6982 0.9213 0.2633 0.109 Uiso 1 1 calc R U .
C24D C 0.5656(4) 0.7597(4) 0.2594(3) 0.0737(14) Uani 1 1 d . . .
H24A H 0.6130 0.7050 0.2731 0.111 Uiso 1 1 calc R U .
H24B H 0.5779 0.7803 0.2069 0.111 Uiso 1 1 calc R U .
H24C H 0.4954 0.7353 0.2646 0.111 Uiso 1 1 calc R U .

loop_
_atom_site_aniso_label
_atom_site_aniso_U_11
_atom_site_aniso_U_22
_atom_site_aniso_U_33
_atom_site_aniso_U_23
_atom_site_aniso_U_13
_atom_site_aniso_U_12
Co1 0.0169(3) 0.0176(3) 0.0154(3) -0.0012(3) -0.0013(3) 0.0005(2)
Li1 0.0169(3) 0.0176(3) 0.0154(3) -0.0012(3) -0.0013(3) 0.0005(2)
O11 0.102(2) 0.0355(13) 0.0188(10) 0.0037(9) -0.0223(12) 0.0108(13)
O12 0.0337(12) 0.0290(12) 0.0469(13) -0.0092(10) -0.0242(11) 0.0023(9)
C11 0.0336(17) 0.0197(14) 0.0244(14) -0.0028(12) -0.0109(13) 0.0027(12)
C12 0.0258(15) 0.0181(13) 0.0191(12) 0.0009(11) -0.0061(11) -0.0008(10)
C13 0.0154(11) 0.0154(11) 0.0256(18) 0.0031(11) -0.0031(11) -0.0009(14)
C14 0.0311(16) 0.0205(14) 0.0177(12) 0.0046(11) 0.0004(11) -0.0053(11)
C15 0.0241(12) 0.0241(12) 0.0218(18) 0.0004(12) -0.0004(12) -0.0100(17)
C16 0.0396(16) 0.0396(16) 0.022(2) -0.0059(15) 0.0059(15) -0.022(2)
O13 0.0774(18) 0.0376(13) 0.0298(11) 0.0031(11) -0.0009(12) -0.0367(12)
O1 0.0293(11) 0.0243(11) 0.0332(11) -0.0031(9) 0.0071(10) -0.0059(8)
C11D 0.0245(16) 0.0223(15) 0.0301(14) 0.0053(12) -0.0057(13) 0.0000(11)
C12D 0.0259(16) 0.050(2) 0.0326(15) -0.0052(15) -0.0015(14) -0.0014(15)
N1 0.0282(14) 0.0306(14) 0.0452(15) 0.0017(12) -0.0022(12) -0.0079(11)
C13D 0.0297(19) 0.062(3) 0.082(3) 0.013(2) 0.001(2) -0.0197(18)
C14D 0.048(2) 0.040(2) 0.070(3) -0.022(2) -0.011(2) -0.0083(16)
O2 0.0319(15) 0.089(2) 0.107(3) 0.006(2) 0.0048(17) -0.0164(15)
C21D 0.044(2) 0.059(2) 0.051(2) 0.0107(19) 0.0001(18) -0.0037(18)
C22D 0.088(3) 0.059(3) 0.067(3) -0.007(2) 0.006(3) 0.002(3)
N2 0.0357(17) 0.061(2) 0.0498(18) 0.0013(16) 0.0000(14) -0.0026(14)
C23D 0.031(2) 0.113(4) 0.074(3) 0.001(3) 0.002(2) -0.009(2)
C24D 0.089(4) 0.070(3) 0.061(3) -0.018(3) 0.003(3) 0.001(3)

loop_
_atom_type_symbol
_atom_type_description
_atom_type_scat_dispersion_real
_atom_type_scat_dispersion_imag
_atom_type_scat_source
C C 0.0033 0.0016 'International Tables Vol C Tables 4.2.6.8 and 6.1.1.4'
H H 0.0000 0.0000 'International Tables Vol C Tables 4.2.6.8 and 6.1.1.4'
Li Li -0.0003 0.0001 'International Tables Vol C Tables 4.2.6.8 and 6.1.1.4'
N N 0.0061 0.0033 'International Tables Vol C Tables 4.2.6.8 and 6.1.1.4'
O O 0.0106 0.0060 'International Tables Vol C Tables 4.2.6.8 and 6.1.1.4'
Co Co 0.3494 0.9721 'International Tables Vol C Tables 4.2.6.8 and 6.1.1.4'

loop_
_geom_angle_atom_site_label_1
_geom_angle_atom_site_label_2
_geom_angle_atom_site_label_3
_geom_angle
_geom_angle_site_symmetry_1
_geom_angle_site_symmetry_3
_geom_angle_publ_flag
O11 Co1 Li1 62.92(9) . 8_665 ?
O11 Co1 O12 118.61(11) . 8_665 yes
O11 Co1 O13 110.01(11) . 4 yes
O11 Co1 O1 99.67(11) . . yes
O12 Co1 Li1 85.48(8) 8_665 8_665 ?
O12 Co1 O13 109.36(11) 8_665 4 yes
O12 Co1 O1 111.58(10) 8_665 . yes
O13 Co1 Li1 74.19(9) 4 8_665 ?
O13 Co1 O1 106.74(11) 4 . yes
O1 Co1 Li1 160.68(7) . 8_665 ?
C11 O11 Co1 149.2(2) . . ?
Li1 O12 Co1 0.0 8_665 8_665 ?
C11 O12 Co1 115.4(2) . 8_665 ?
C11 O12 Li1 115.4(2) . 8_665 ?
O11 C11 Li1 86.37(19) . 8_665 ?
O11 C11 O12 125.4(3) . . ?
O11 C11 C12 116.7(3) . . ?
O12 C11 Li1 39.86(13) . 8_665 ?
O12 C11 C12 117.9(3) . . ?
C12 C11 Li1 155.3(2) . 8_665 ?
C13 C12 C11 120.8(3) . . ?
C14 C12 C11 119.6(2) . . ?
C14 C12 C13 119.6(3) . . ?
C12 C13 C12 120.1(3) . 7 ?
C12 C13 H13 119.9 . . ?
C12 C13 H13 119.9 7 . ?
C12 C14 H14 119.7 . . ?
C15 C14 C12 120.6(3) . . ?
C15 C14 H14 119.7 . . ?
C14 C15 C14 119.4(3) . 7 ?
C14 C15 C16 120.32(17) . . ?
C14 C15 C16 120.32(17) 7 . ?
O13 C16 C15 116.5(2) . . ?
O13 C16 C15 116.5(2) 7 . ?
O13 C16 O13 126.9(4) 7 . ?
Li1 O13 Co1 0.0 3_544 3_544 ?
C16 O13 Co1 128.3(2) . 3_544 ?
C16 O13 Li1 128.3(2) . 3_544 ?
C11D O1 Co1 135.95(19) . . ?
O1 C11D C12D 121.6(3) . . ?
O1 C11D N1 120.3(3) . . ?
N1 C11D C12D 118.1(3) . . ?
C11D C12D H12A 109.5 . . ?
C11D C12D H12B 109.5 . . ?
C11D C12D H12C 109.5 . . ?
H12A C12D H12B 109.5 . . ?
H12A C12D H12C 109.5 . . ?
H12B C12D H12C 109.5 . . ?
C11D N1 C13D 123.8(3) . . ?
C11D N1 C14D 119.8(3) . . ?
C14D N1 C13D 116.4(3) . . ?
N1 C13D H13A 109.5 . . ?
N1 C13D H13B 109.5 . . ?
N1 C13D H13C 109.5 . . ?
H13A C13D H13B 109.5 . . ?
H13A C13D H13C 109.5 . . ?
H13B C13D H13C 109.5 . . ?
N1 C14D H14A 109.5 . . ?
N1 C14D H14B 109.5 . . ?
N1 C14D H14C 109.5 . . ?
H14A C14D H14B 109.5 . . ?
H14A C14D H14C 109.5 . . ?
H14B C14D H14C 109.5 . . ?
O2 C21D C22D 122.4(4) . . ?
O2 C21D N2 121.5(4) . . ?
N2 C21D C22D 116.1(4) . . ?
C21D C22D H22A 109.5 . . ?
C21D C22D H22B 109.5 . . ?
C21D C22D H22C 109.5 . . ?
H22A C22D H22B 109.5 . . ?
H22A C22D H22C 109.5 . . ?
H22B C22D H22C 109.5 . . ?
C21D N2 C23D 127.4(4) . . ?
C21D N2 C24D 118.4(4) . . ?
C23D N2 C24D 113.9(4) . . ?
N2 C23D H23A 109.5 . . ?
N2 C23D H23B 109.5 . . ?
N2 C23D H23C 109.5 . . ?
H23A C23D H23B 109.5 . . ?
H23A C23D H23C 109.5 . . ?
H23B C23D H23C 109.5 . . ?
N2 C24D H24A 109.5 . . ?
N2 C24D H24B 109.5 . . ?
N2 C24D H24C 109.5 . . ?
H24A C24D H24B 109.5 . . ?
H24A C24D H24C 109.5 . . ?
H24B C24D H24C 109.5 . . ?

loop_
_geom_bond_atom_site_label_1
_geom_bond_atom_site_label_2
_geom_bond_distance
_geom_bond_site_symmetry_2
_geom_bond_publ_flag
Co1 Li1 3.2272(13) 8_665 ?
Co1 O11 1.916(2) . yes
Co1 O12 1.919(2) 8_665 yes
Co1 O13 1.946(2) 4 yes
Co1 O1 1.961(2) . yes
O11 C11 1.250(4) . ?
O12 Co1 1.919(2) 8_665 ?
O12 Li1 1.919(2) 8_665 ?
O12 C11 1.255(4) . ?
C11 Li1 2.706(3) 8_665 ?
C11 C12 1.504(4) . ?
C12 C13 1.388(3) . ?
C12 C14 1.387(4) . ?
C13 C12 1.388(3) 7 ?
C13 H13 0.9500 . ?
C14 H14 0.9500 . ?
C14 C15 1.386(3) . ?
C15 C14 1.386(3) 7 ?
C15 C16 1.502(5) . ?
C16 O13 1.259(3) . ?
C16 O13 1.259(3) 7 ?
O13 Co1 1.946(2) 3_544 ?
O13 Li1 1.946(2) 3_544 ?
O1 C11D 1.243(4) . ?
C11D C12D 1.489(4) . ?
C11D N1 1.334(4) . ?
C12D H12A 0.9800 . ?
C12D H12B 0.9800 . ?
C12D H12C 0.9800 . ?
N1 C13D 1.460(4) . ?
N1 C14D 1.458(5) . ?
C13D H13A 0.9800 . ?
C13D H13B 0.9800 . ?
C13D H13C 0.9800 . ?
C14D H14A 0.9800 . ?
C14D H14B 0.9800 . ?
C14D H14C 0.9800 . ?
O2 C21D 1.230(5) . ?
C21D C22D 1.506(6) . ?
C21D N2 1.316(5) . ?
C22D H22A 0.9800 . ?
C22D H22B 0.9800 . ?
C22D H22C 0.9800 . ?
N2 C23D 1.432(5) . ?
N2 C24D 1.480(5) . ?
C23D H23A 0.9800 . ?
C23D H23B 0.9800 . ?
C23D H23C 0.9800 . ?
C24D H24A 0.9800 . ?
C24D H24B 0.9800 . ?
C24D H24C 0.9800 . ?
